data_2013344
loop_
_publ_author_name
' Seiji Watase '
'Takayuki Kitamura'
'Nobuko Kanehisa'
'Masami Nakamoto'
'Yasushi Kai'
'Shozo Yanagida'

_publ_section_title
;
 Tetra-<i>n</i>-butylammonium
 tetrakis(pentafluorobenzenethiolato-\k<i>S</i>)aurate(III)
;
_journal_issue 5
_journal_name_full 'Acta Crystallographica Section C'
_journal_page_first m162
_journal_page_last m164
_journal_paper_doi 10.1107/S0108270103005961
_journal_volume 59
_journal_year 2003
_chemical_formula_iupac '(C16 H36 N) [Au (C6 F5 S)4]'
_chemical_formula_moiety 'C16 H36 N 1+, C24 Au F20 S4 1-'
_chemical_formula_sum 'C40 H36 Au F20 N S4'
_chemical_formula_weight 1235.91
_space_group_IT_number 87
_symmetry_cell_setting tetragonal
_symmetry_space_group_name_Hall '-I 4'
_symmetry_space_group_name_H-M 'I 4/m'
_audit_creation_method 'by teXsan'
_cell_angle_alpha 90
_cell_angle_beta 90
_cell_angle_gamma 90
_cell_formula_units_Z 4
_cell_length_a 14.7427(4)
_cell_length_b 14.7427(4)
_cell_length_c 22.0412(6)
_cell_measurement_reflns_used 25852
_cell_measurement_temperature 296.2
_cell_measurement_theta_max 27.5
_cell_measurement_theta_min 1.7
_cell_volume 4790.6(2)
_computing_cell_refinement PROCESS
_computing_data_collection 'PROCESS (Rigaku, 1996)'
_computing_data_reduction 'TEXSAN (Molecular Structure Corporation, 2000)'
_computing_molecular_graphics 'ORTEP-3 (Farrugia, 1997)'
_computing_publication_material TEXSAN
_computing_structure_refinement TEXSAN
_computing_structure_solution 'SIR92 (Altomare et al., 1994)'
_diffrn_detector_area_resol_mean 10.00
_diffrn_measured_fraction_theta_full 0.9986
_diffrn_measured_fraction_theta_max 0.9986
_diffrn_measurement_device_type 'Rigaku RAXIS-RAPID Imaging Plate'
_diffrn_measurement_method \w
_diffrn_radiation_type 'Mo K\a'
_diffrn_radiation_wavelength 0.7107
_diffrn_reflns_av_R_equivalents 0.039
_diffrn_reflns_limit_h_max 19
_diffrn_reflns_limit_h_min -19
_diffrn_reflns_limit_k_max 19
_diffrn_reflns_limit_k_min -19
_diffrn_reflns_limit_l_max 28
_diffrn_reflns_limit_l_min -28
_diffrn_reflns_number 22114
_diffrn_reflns_theta_full 27.48
_diffrn_reflns_theta_max 27.48
_diffrn_standards_decay_% ' '
_diffrn_standards_interval_time ' '
_diffrn_standards_number no
_exptl_absorpt_coefficient_mu 3.364
_exptl_absorpt_correction_T_max 0.714
_exptl_absorpt_correction_T_min 0.499
_exptl_absorpt_correction_type multi-scan
_exptl_absorpt_process_details '(Higashi, 1995)'
_exptl_crystal_colour red
_exptl_crystal_density_diffrn 1.713
_exptl_crystal_density_method 'not measured'
_exptl_crystal_description prism
_exptl_crystal_F_000 2424.00
_exptl_crystal_size_max 0.320
_exptl_crystal_size_mid 0.150
_exptl_crystal_size_min 0.100
_refine_diff_density_max 2.55
_refine_diff_density_min -0.96
_refine_ls_extinction_method none
_refine_ls_goodness_of_fit_ref 1.048
_refine_ls_hydrogen_treatment noref
_refine_ls_number_parameters 176
_refine_ls_number_reflns 1975
_refine_ls_R_factor_gt 0.0365
_refine_ls_shift/su_max 0.0003
_refine_ls_structure_factor_coef F
_refine_ls_weighting_details 'w = 1/[\s^2^(Fo) + 0.00063|Fo|^2^]'
_refine_ls_weighting_scheme calc
_refine_ls_wR_factor_ref 0.0434
_reflns_number_gt 1975
_reflns_number_total 2835
_reflns_threshold_expression F^2^>2\s(F^2^)
_cod_data_source_file ob1105.cif
_cod_data_source_block I
_cod_original_sg_symbol_Hall -I_4
_cod_database_code 2013344
_cod_database_fobs_code 2013344

loop_
_symmetry_equiv_pos_as_xyz
x,y,z
-x,-y,z
-y,x,z
y,-x,z
-x,-y,-z
x,y,-z
y,-x,-z
-y,x,-z
1/2+x,1/2+y,1/2+z
1/2-x,1/2-y,1/2+z
1/2-y,1/2+x,1/2+z
1/2+y,1/2-x,1/2+z
1/2-x,1/2-y,1/2-z
1/2+x,1/2+y,1/2-z
1/2+y,1/2-x,1/2-z
1/2-y,1/2+x,1/2-z

loop_
_atom_site_label
_atom_site_fract_x
_atom_site_fract_y
_atom_site_fract_z
_atom_site_U_iso_or_equiv
_atom_site_adp_type
_atom_site_calc_flag
_atom_site_refinement_flags
_atom_site_occupancy
_atom_site_disorder_assembly
_atom_site_disorder_group
_atom_site_type_symbol
Au1 0.0000 0.0000 0.20905(2) 0.06283(8) Uani d S 1.00 . . Au
S1 0.14309(10) 0.06818(10) 0.20316(8) 0.0895(5) Uani d . 1.00 . . S
F1 0.1525(3) 0.2469(3) 0.1407(2) 0.131(2) Uani d . 1.00 . . F
F2 0.1437(4) 0.4121(3) 0.1891(3) 0.175(2) Uani d . 1.00 . . F
F3 0.1164(3) 0.4319(4) 0.3104(4) 0.192(3) Uani d . 1.00 . . F
F4 0.1015(4) 0.2830(5) 0.3811(3) 0.193(3) Uani d . 1.00 . . F
F5 0.1119(4) 0.1178(3) 0.3323(2) 0.140(2) Uani d . 1.00 . . F
N1 0.0000 0.0000 0.5000 0.068(2) Uani d S 1.00 . . N
N2 0.0000 0.0000 1.0000 0.090(2) Uani d S 1.00 . . N
C1 0.1333(3) 0.1773(4) 0.2360(3) 0.071(2) Uani d . 1.00 . . C
C2 0.1403(4) 0.2541(4) 0.2017(3) 0.087(2) Uani d . 1.00 . . C
C3 0.1358(5) 0.3396(5) 0.2256(6) 0.114(3) Uani d . 1.00 . . C
C4 0.1219(5) 0.3494(6) 0.2853(6) 0.121(3) Uani d . 1.00 . . C
C5 0.1143(5) 0.2740(8) 0.3212(5) 0.121(3) Uani d . 1.00 . . C
C6 0.1204(4) 0.1901(5) 0.2959(3) 0.093(2) Uani d . 1.00 . . C
C7 -0.0311(9) 0.0792(9) 0.4591(6) 0.098(4) Uani d P 0.50 . . C
C8 -0.0594(9) 0.1623(8) 0.5000 0.119(4) Uani d S 1.00 . . C
C9 -0.0970(10) 0.2340(10) 0.4562(9) 0.148(7) Uani d P 0.50 . . C
C10 -0.1200(10) 0.3190(10) 0.5000 0.213(9) Uani d S 1.00 . . C
C11 0.0833(10) 0.0190(10) 1.0410(6) 0.116(5) Uani d P 0.50 . . C
C12 0.1650(10) 0.0440(10) 1.0000 0.149(6) Uani d S 1.00 . . C
C13 0.247(2) 0.0580(10) 1.0410(10) 0.166(9) Uani d P 0.50 . . C
C14 0.3270(10) 0.0840(10) 1.0000 0.190(8) Uani d S 1.00 . . C
H1 0.0172 0.0966 0.4331 0.1173 Uiso calc P 0.50 . . H
H2 -0.0815 0.0604 0.4354 0.1173 Uiso calc P 0.50 . . H
H3 -0.1046 0.1447 0.5283 0.1432 Uiso calc P 0.50 . . H
H4 -0.0082 0.1853 0.5212 0.1432 Uiso calc P 0.50 . . H
H5 -0.0529 0.2506 0.4266 0.1776 Uiso calc P 0.50 . . H
H6 -0.1502 0.2132 0.4364 0.1776 Uiso calc P 0.50 . . H
H7 -0.0658 0.3383 0.5197 0.2555 Uiso calc P 0.50 . . H
H8 -0.1437 0.3674 0.4766 0.2555 Uiso calc P 0.50 . . H
H9 -0.1630 0.3009 0.5295 0.2555 Uiso calc P 0.50 . . H
H10 0.0701 0.0681 1.0676 0.1388 Uiso calc P 0.50 . . H
H11 0.0974 -0.0334 1.0641 0.1388 Uiso calc P 0.50 . . H
H12 0.1767 -0.0034 0.9721 0.1788 Uiso calc P 0.50 . . H
H13 0.1525 0.0986 0.9784 0.1788 Uiso calc P 0.50 . . H
H14 0.2351 0.1054 1.0696 0.1995 Uiso calc P 0.50 . . H
H15 0.2597 0.0036 1.0629 0.1995 Uiso calc P 0.50 . . H
H16 0.3801 0.0925 1.0240 0.2280 Uiso calc P 0.50 . . H
H17 0.3379 0.0360 0.9718 0.2280 Uiso calc P 0.50 . . H
H18 0.3136 0.1378 0.9787 0.2280 Uiso calc P 0.50 . . H

loop_
_atom_site_aniso_label
_atom_site_aniso_U_11
_atom_site_aniso_U_22
_atom_site_aniso_U_33
_atom_site_aniso_U_12
_atom_site_aniso_U_13
_atom_site_aniso_U_23
Au1 0.0556(2) 0.0556 0.0773(3) 0.0000 0.0000 0.0000
S1 0.0605(7) 0.0669(8) 0.1410(10) -0.0023(6) 0.0196(9) 0.0058(9)
F1 0.137(4) 0.120(3) 0.138(4) -0.011(2) 0.002(3) 0.042(3)
F2 0.156(4) 0.077(3) 0.292(6) -0.014(3) 0.008(5) 0.062(4)
F3 0.119(4) 0.116(4) 0.340(8) -0.020(3) 0.036(5) -0.110(5)
F4 0.188(6) 0.248(7) 0.143(4) -0.020(5) 0.029(4) -0.075(5)
F5 0.171(5) 0.142(4) 0.107(3) -0.008(3) 0.012(3) 0.036(3)
N1 0.082(5) 0.0822 0.038(5) 0.0000 0.0000 0.0000
N2 0.108(7) 0.1080 0.054(7) 0.0000 0.0000 0.0000
C1 0.051(3) 0.061(3) 0.101(4) -0.006(2) -0.001(3) 0.009(3)
C2 0.065(3) 0.080(4) 0.117(5) -0.011(3) 0.003(3) 0.013(4)
C3 0.072(4) 0.061(4) 0.208(9) -0.010(3) 0.010(5) 0.016(5)
C4 0.059(4) 0.095(6) 0.210(10) -0.014(3) 0.014(5) -0.038(7)
C5 0.072(4) 0.151(8) 0.139(7) -0.015(5) 0.006(5) -0.037(7)
C6 0.073(4) 0.100(5) 0.105(5) -0.010(3) -0.006(4) -0.002(5)
C7 0.113(10) 0.102(9) 0.078(7) 0.006(8) -0.012(7) 0.019(7)
C8 0.149(10) 0.104(8) 0.104(7) 0.025(7) 0.0000 0.0000
C9 0.18(2) 0.120(10) 0.150(10) 0.020(10) 0.020(10) 0.000(10)
C10 0.21(2) 0.130(10) 0.30(2) 0.050(10) 0.0000 0.0000
C11 0.120(10) 0.140(10) 0.080(7) 0.000(10) -0.007(8) 0.005(9)
C12 0.130(10) 0.21(2) 0.105(8) -0.030(10) 0.0000 0.0000
C13 0.17(2) 0.17(2) 0.16(2) -0.030(10) 0.07(2) 0.000(10)
C14 0.18(2) 0.19(2) 0.20(2) -0.050(10) 0.0000 0.0000

loop_
_atom_type_symbol
_atom_type_description
_atom_type_scat_dispersion_real
_atom_type_scat_dispersion_imag
_atom_type_scat_source
C C 0.003 0.002
;International Tables for Crystallography
(1992, Vol. C, Tables 4.2.6.8 and 6.1.1.1)
;
H H 0.000 0.000
;International Tables for Crystallography
(1992, Vol. C, Tables 6.1.1.1)
;
F F 0.017 0.010
;International Tables for Crystallography
(1992, Vol. C, Tables 4.2.6.8 and 6.1.1.1)
;
S S 0.125 0.123
;International Tables for Crystallography
(1992, Vol. C, Tables 4.2.6.8 and 6.1.1.1)
;
N N 0.006 0.003
;International Tables for Crystallography
(1992, Vol. C, Tables 4.2.6.8 and 6.1.1.1)
;
Au Au -2.013 8.802
;International Tables for Crystallography
(1992, Vol. C, Tables 4.2.6.8 and 6.1.1.1)
;

loop_
_geom_angle_atom_site_label_1
_geom_angle_atom_site_label_2
_geom_angle_atom_site_label_3
_geom_angle_site_symmetry_3
_geom_angle
_geom_angle_publ_flag
S1 Au1 S1 2_555 173.64(9) yes
S1 Au1 S1 3_555 89.824(5) yes
S1 Au1 S1 4_555 89.824(5) no
Au1 S1 C1 . 107.1(2) yes
C7 N1 C7 2_555 108.0(10) no
C7 N1 C7 7_556 109.9(5) no
C7 N1 C7 8_556 109.9(5) no
C11 N2 C11 2_555 108.0(10) no
C11 N2 C11 7_557 109.9(5) no
C11 N2 C11 8_557 109.9(5) no
S1 C1 C2 . 121.4(5) no
S1 C1 C6 . 122.7(5) no
C2 C1 C6 . 115.9(6) no
F1 C2 C1 . 119.5(6) no
F1 C2 C3 . 117.4(7) no
C1 C2 C3 . 123.1(8) no
F2 C3 C2 . 119.0(10) no
F2 C3 C4 . 121.0(9) no
C2 C3 C4 . 119.1(8) no
F3 C4 C3 . 120.0(10) no
F3 C4 C5 . 119.0(10) no
C3 C4 C5 . 119.5(8) no
F4 C5 C4 . 120.0(10) no
F4 C5 C6 . 120.0(10) no
C4 C5 C6 . 119.7(9) no
F5 C6 C1 . 119.2(6) no
F5 C6 C5 . 118.2(8) no
C1 C6 C5 . 122.6(8) no
N1 C7 C8 . 109.4(8) no
N1 C7 H1 . 109.5 no
N1 C7 H2 . 109.5 no
C8 C7 H1 . 109.5 no
C8 C7 H2 . 109.5 no
H1 C7 H2 . 109.5 no
C7 C8 C9 . 105.8(9) no
C7 C8 H3 . 110.4 no
C7 C8 H4 . 110.4 no
C9 C8 H3 . 110.4 no
C9 C8 H4 . 110.4 no
H3 C8 H4 . 109.5 no
C8 C9 C10 . 103.0(10) no
C8 C9 H5 . 110.9 no
C8 C9 H6 . 111.0 no
C10 C9 H5 . 111.0 no
C10 C9 H6 . 111.0 no
H5 C9 H6 . 109.5 no
C9 C10 H7 . 109.5 no
C9 C10 H8 . 109.5 no
C9 C10 H9 . 109.5 no
H7 C10 H8 . 109.5 no
H7 C10 H9 . 109.5 no
H8 C10 H9 . 109.5 no
N2 C11 C12 . 108.6(9) no
N2 C11 H10 . 109.7 no
N2 C11 H11 . 109.7 no
C12 C11 H10 . 109.7 no
C12 C11 H11 . 109.7 no
H10 C11 H11 . 109.5 no
C11 C12 C13 . 107.2(9) no
C11 C12 H12 . 110.1 no
C11 C12 H13 . 110.0 no
C13 C12 H12 . 110.0 no
C13 C12 H13 . 110.0 no
H12 C12 H13 . 109.5 no
C12 C13 C14 . 106.0(10) no
C12 C13 H14 . 110.2 no
C12 C13 H15 . 110.2 no
C14 C13 H14 . 110.2 no
C14 C13 H15 . 110.2 no
H14 C13 H15 . 109.5 no
C13 C14 H16 . 109.5 no
C13 C14 H17 . 109.5 no
C13 C14 H18 . 109.4 no
H16 C14 H17 . 109.5 no
H16 C14 H18 . 109.5 no
H17 C14 H18 . 109.5 no

loop_
_geom_bond_atom_site_label_1
_geom_bond_atom_site_label_2
_geom_bond_site_symmetry_1
_geom_bond_site_symmetry_2
_geom_bond_distance
_geom_bond_publ_flag
Au1 S1 . . 2.3400(10) yes
S1 C1 . . 1.770(6) yes
F1 C2 . . 1.361(8) no
F2 C3 . . 1.343(9) no
F3 C4 . . 1.339(9) no
F4 C5 . . 1.340(10) no
F5 C6 . . 1.340(8) no
N1 C7 . . 1.540(10) no
N2 C11 . . 1.550(10) no
C1 C2 . . 1.366(8) no
C1 C6 . . 1.348(9) no
C2 C3 . . 1.370(10) no
C3 C4 . . 1.340(10) no
C4 C5 . . 1.370(10) no
C5 C6 . . 1.360(10) no
C7 C8 . . 1.58(2) no
C7 H1 . . 0.950 no
C7 H2 . . 0.950 no
C8 C9 . . 1.54(2) no
C8 H3 . . 0.950 no
C8 H4 . . 0.950 no
C9 C10 . . 1.61(2) no
C9 H5 . . 0.950 no
C9 H6 . . 0.950 no
C10 H7 . . 0.950 no
C10 H8 . . 0.950 no
C10 H9 . . 0.950 no
C11 C12 . . 1.55(2) no
C11 H10 . . 0.950 no
C11 H11 . . 0.950 no
C12 C13 . . 1.53(2) no
C12 H12 . . 0.950 no
C12 H13 . . 0.950 no
C13 C14 . . 1.55(2) no
C13 H14 . . 0.950 no
C13 H15 . . 0.950 no
C14 H16 . . 0.950 no
C14 H17 . . 0.950 no
C14 H18 . . 0.950 no

loop_
_geom_contact_atom_site_label_1
_geom_contact_atom_site_label_2
_geom_contact_distance
_geom_contact_site_symmetry_2
_geom_contact_publ_flag
S1 F3 3.558(5) 13_555 no
F1 C5 3.552(9) 13_555 no
F1 C9 3.55(2) 16_555 no
F2 C4 3.145(9) 16_555 no
F2 F3 3.151(8) 15_455 no
F2 F3 3.212(7) 16_555 no
F2 C5 3.227(9) 16_555 no
F2 F4 3.370(8) 16_555 no
F3 C3 3.177(10) 16_555 no
F3 C4 3.540(10) 16_555 no
F4 C9 3.44(2) . no
F4 C14 3.440(10) 10_554 no
F5 C7 3.110(10) 4_555 no
F5 C9 3.29(2) 4_555 no
F5 C7 3.550(10) . no
C1 C3 3.516(8) 13_555 no
